data_4500902
loop_
_publ_author_name
'Rub\<ci\'c, Mirta'
'Mili\'c, Dalibor'
'Pavlovi\'c, Gordana'
'Cindri\'c, Marina'

_publ_section_title
;
 Conformational Diversity of Thiosemicarbazonatovanadium(V) Complexes in
 the Solid State: From Polymorphism to Isostructurality
;
_journal_issue 12
_journal_name_full 'Crystal Growth &amp; Design'
_journal_page_first 5227
_journal_paper_doi 10.1021/cg200466b
_journal_volume 11
_journal_year 2011
_chemical_formula_moiety 'C18 H20 N3 O4 S V'
_chemical_formula_sum 'C18 H20 N3 O4 S V'
_chemical_formula_weight 425.37
_chemical_melting_point 390
_chemical_name_systematic
;
propoxo-(4-methoxysalicylaldehyde-4-phenylthiosemicarbazonato(2-))-
oxo-vanadium(V)
;
_space_group_IT_number 2
_symmetry_cell_setting triclinic
_symmetry_Int_Tables_number 2
_symmetry_space_group_name_Hall '-P 1'
_symmetry_space_group_name_H-M 'P -1'
_atom_sites_solution_hydrogens geom
_atom_sites_solution_primary direct
_atom_sites_solution_secondary difmap
_audit_creation_method SHELXL-97
_cell_angle_alpha 88.183(8)
_cell_angle_beta 80.838(9)
_cell_angle_gamma 89.875(9)
_cell_formula_units_Z 8
_cell_length_a 9.7545(11)
_cell_length_b 12.9941(14)
_cell_length_c 30.452(3)
_cell_measurement_reflns_used 4968
_cell_measurement_temperature 296(2)
_cell_measurement_theta_max 28.8005
_cell_measurement_theta_min 1.5644
_cell_volume 3808.6(7)
_computing_cell_refinement
;
CrysAlisPro, Oxford Diffraction Ltd.,
Version 1.171.34.44 (release 25-10-2010 CrysAlis171 .NET)
(compiled Oct 25 2010,18:11:34)
;
_computing_data_collection
;
CrysAlisPro, Oxford Diffraction Ltd.,
Version 1.171.34.44 (release 25-10-2010 CrysAlis171 .NET)
(compiled Oct 25 2010,18:11:34)
;
_computing_data_reduction
;
CrysAlisPro, Oxford Diffraction Ltd.,
Version 1.171.34.44 (release 25-10-2010 CrysAlis171 .NET)
(compiled Oct 25 2010,18:11:34)
;
_computing_molecular_graphics
;
 ORTEP-3 for Windows, Ver. 1.08 (Farrugia, 2005), 
 MERCURY 1.4.2 (CCDC, 2006)
;
_computing_publication_material 'SHELXL-97 (Sheldrick, 1997)'
_computing_structure_refinement 'SHELXL-97 (Sheldrick, 2008)'
_computing_structure_solution 'SHELXS-97 (Sheldrick, 2008)'
_diffrn_ambient_temperature 296(2)
_diffrn_detector_area_resol_mean 16.3426
_diffrn_measured_fraction_theta_full 0.996
_diffrn_measured_fraction_theta_max 0.996
_diffrn_measurement_device_type 'Xcalibur, Sapphire3'
_diffrn_measurement_method '\w scans'
_diffrn_radiation_monochromator graphite
_diffrn_radiation_source 'Enhance (Mo) X-ray Source'
_diffrn_radiation_type 'Mo K\a'
_diffrn_radiation_wavelength 0.71073
_diffrn_reflns_av_R_equivalents 0.0677
_diffrn_reflns_av_sigmaI/netI 0.1090
_diffrn_reflns_limit_h_max 10
_diffrn_reflns_limit_h_min -11
_diffrn_reflns_limit_k_max 15
_diffrn_reflns_limit_k_min -15
_diffrn_reflns_limit_l_max 35
_diffrn_reflns_limit_l_min -31
_diffrn_reflns_number 26016
_diffrn_reflns_theta_full 24.50
_diffrn_reflns_theta_max 24.50
_diffrn_reflns_theta_min 1.57
_exptl_absorpt_coefficient_mu 0.660
_exptl_absorpt_correction_T_max 1.00000
_exptl_absorpt_correction_T_min 0.63165
_exptl_absorpt_correction_type multi-scan
_exptl_absorpt_process_details
;
CrysAlisPro, Oxford Diffraction Ltd.,
Version 1.171.34.44 (release 25-10-2010 CrysAlis171 .NET)
(compiled Oct 25 2010,18:11:34)
Empirical absorption correction using spherical harmonics,
 implemented in SCALE3 ABSPACK scaling algorithm.
;
_exptl_crystal_colour red-brown
_exptl_crystal_density_diffrn 1.484
_exptl_crystal_density_method 'not measured'
_exptl_crystal_description plate
_exptl_crystal_F_000 1760
_exptl_crystal_size_max 0.36
_exptl_crystal_size_mid 0.11
_exptl_crystal_size_min 0.03
_refine_diff_density_max 0.673
_refine_diff_density_min -0.828
_refine_diff_density_rms 0.096
_refine_ls_extinction_method none
_refine_ls_goodness_of_fit_ref 0.985
_refine_ls_hydrogen_treatment constr
_refine_ls_matrix_type full
_refine_ls_number_parameters 1022
_refine_ls_number_reflns 12613
_refine_ls_number_restraints 108
_refine_ls_restrained_S_all 0.982
_refine_ls_R_factor_all 0.1442
_refine_ls_R_factor_gt 0.0827
_refine_ls_shift/su_max 0.001
_refine_ls_shift/su_mean 0.000
_refine_ls_structure_factor_coef Fsqd
_refine_ls_weighting_details 'calc w=1/[\s^2^(Fo^2^)+(0.1152P)^2^+0.0000P] where P=(Fo^2^+2Fc^2^)/3'
_refine_ls_weighting_scheme calc
_refine_ls_wR_factor_gt 0.1950
_refine_ls_wR_factor_ref 0.2379
_reflns_number_gt 7002
_reflns_number_total 12613
_reflns_threshold_expression >2\s(I)
_cod_data_source_file cg200466b_si_002.cif
_cod_data_source_block 3b
_cod_database_code 4500902

loop_
_symmetry_equiv_pos_as_xyz
'x, y, z'
'-x, -y, -z'

loop_
_atom_site_label
_atom_site_type_symbol
_atom_site_fract_x
_atom_site_fract_y
_atom_site_fract_z
_atom_site_U_iso_or_equiv
_atom_site_adp_type
_atom_site_occupancy
_atom_site_symmetry_multiplicity
_atom_site_calc_flag
_atom_site_refinement_flags
_atom_site_disorder_assembly
_atom_site_disorder_group
C1A C 0.2520(9) 0.5725(6) 0.2856(3) 0.042(2) Uani 1 1 d . . .
C2A C -0.0391(9) 0.6051(6) 0.2413(3) 0.047(2) Uani 1 1 d . . .
H2A H -0.0973 0.6101 0.2685 0.057 Uiso 1 1 calc R . .
C3A C -0.1003(9) 0.6194(6) 0.2029(3) 0.044(2) Uani 1 1 d . . .
C4A C -0.0213(10) 0.6280(7) 0.1605(3) 0.051(2) Uani 1 1 d . . .
C5A C -0.0808(9) 0.6492(7) 0.1229(3) 0.052(2) Uani 1 1 d . . .
H5A H -0.0260 0.6560 0.0950 0.062 Uiso 1 1 calc R . .
C6A C -0.2218(10) 0.6598(7) 0.1275(3) 0.055(2) Uani 1 1 d . . .
C7A C -0.3040(10) 0.6509(7) 0.1687(3) 0.055(3) Uani 1 1 d . . .
H7A H -0.3997 0.6582 0.1710 0.066 Uiso 1 1 calc R . .
C8A C -0.2471(9) 0.6318(7) 0.2057(3) 0.047(2) Uani 1 1 d . . .
H8A H -0.3039 0.6266 0.2333 0.057 Uiso 1 1 calc R . .
C9A C 0.2439(10) 0.5708(7) 0.3673(3) 0.049(2) Uani 1 1 d . . .
C10A C 0.1172(10) 0.6172(7) 0.3801(4) 0.060(3) Uani 1 1 d . . .
H10A H 0.0665 0.6434 0.3589 0.072 Uiso 1 1 calc R . .
C11A C 0.0664(12) 0.6240(9) 0.4253(4) 0.078(4) Uani 1 1 d . . .
H11A H -0.0189 0.6553 0.4340 0.093 Uiso 1 1 calc R . .
C12A C 0.1374(16) 0.5866(10) 0.4563(4) 0.089(4) Uani 1 1 d . . .
H12A H 0.0999 0.5907 0.4863 0.107 Uiso 1 1 calc R . .
C13A C 0.2669(14) 0.5416(10) 0.4442(4) 0.088(4) Uani 1 1 d . . .
H13A H 0.3187 0.5177 0.4655 0.105 Uiso 1 1 calc R . .
C14A C 0.3150(11) 0.5337(8) 0.4000(4) 0.071(3) Uani 1 1 d . . .
H14A H 0.4001 0.5018 0.3914 0.085 Uiso 1 1 calc R . .
C15A C -0.2165(12) 0.6774(9) 0.0501(3) 0.085(4) Uani 1 1 d . . .
H15A H -0.2803 0.6794 0.0292 0.127 Uiso 1 1 calc R . .
H15B H -0.1631 0.6151 0.0468 0.127 Uiso 1 1 calc R . .
H15C H -0.1552 0.7357 0.0447 0.127 Uiso 1 1 calc R . .
O4A O 0.3796(6) 0.5431(5) 0.1458(2) 0.0622(19) Uani 1 1 d D A .
C16A C 0.4602(10) 0.4668(7) 0.1217(3) 0.072(3) Uani 1 1 d D . .
H16A H 0.4170 0.4000 0.1290 0.087 Uiso 0.699(15) 1 calc PR A 1
H16B H 0.5518 0.4648 0.1302 0.087 Uiso 0.699(15) 1 calc PR A 1
H26A H 0.4755 0.4102 0.1418 0.087 Uiso 0.301(15) 1 d PR A 2
H26B H 0.5499 0.4958 0.1092 0.087 Uiso 0.301(15) 1 d PR A 2
C17A C 0.4734(12) 0.4882(12) 0.0729(3) 0.078(4) Uani 0.699(15) 1 d PDU A 1
H17A H 0.5314 0.4361 0.0572 0.094 Uiso 0.699(15) 1 calc PR A 1
H17B H 0.5177 0.5546 0.0655 0.094 Uiso 0.699(15) 1 calc PR A 1
C18A C 0.3310(14) 0.4882(17) 0.0584(5) 0.085(4) Uani 0.699(15) 1 d PDU A 1
H18A H 0.2961 0.4190 0.0596 0.128 Uiso 0.699(15) 1 calc PR A 1
H18B H 0.3387 0.5160 0.0285 0.128 Uiso 0.699(15) 1 calc PR A 1
H18C H 0.2684 0.5298 0.0779 0.128 Uiso 0.699(15) 1 calc PR A 1
C27A C 0.393(3) 0.4284(18) 0.0850(7) 0.082(5) Uani 0.301(15) 1 d PDU A 2
H27A H 0.3021 0.4008 0.0970 0.098 Uiso 0.301(15) 1 calc PR A 2
H27B H 0.4485 0.3734 0.0705 0.098 Uiso 0.301(15) 1 calc PR A 2
C28A C 0.379(4) 0.515(3) 0.0510(9) 0.084(5) Uani 0.301(15) 1 d PDU A 2
H28A H 0.3898 0.4880 0.0217 0.125 Uiso 0.301(15) 1 calc PR A 2
H28B H 0.4487 0.5666 0.0521 0.125 Uiso 0.301(15) 1 calc PR A 2
H28C H 0.2884 0.5459 0.0579 0.125 Uiso 0.301(15) 1 calc PR A 2
N1A N 0.3088(7) 0.5651(5) 0.3238(3) 0.050(2) Uani 1 1 d D . .
H1A H 0.3971 0.5556 0.3202 0.060 Uiso 1 1 calc RD . .
N2A N 0.1219(7) 0.5839(5) 0.2857(3) 0.0484(19) Uani 1 1 d . . .
N3A N 0.0902(7) 0.5858(5) 0.2426(2) 0.0457(18) Uani 1 1 d . A .
O1A O 0.1157(6) 0.6155(5) 0.1556(2) 0.0553(16) Uani 1 1 d . A .
O2A O -0.2894(7) 0.6801(6) 0.0928(2) 0.075(2) Uani 1 1 d . . .
O3A O 0.1787(6) 0.4225(4) 0.1890(2) 0.0591(17) Uani 1 1 d . A .
S1A S 0.3744(2) 0.56314(18) 0.23737(8) 0.0507(6) Uani 1 1 d . A .
V1A V 0.22872(15) 0.53863(12) 0.18598(5) 0.0464(4) Uani 1 1 d . . .
C1B C 0.7942(9) 0.3513(7) 0.2107(3) 0.051(2) Uani 1 1 d . . .
C2B C 0.4559(9) 0.3160(7) 0.2545(3) 0.045(2) Uani 1 1 d . . .
H2B H 0.4251 0.3102 0.2273 0.054 Uiso 1 1 calc R . .
C3B C 0.3568(8) 0.3028(6) 0.2944(3) 0.043(2) Uani 1 1 d . . .
C4B C 0.3943(8) 0.2944(6) 0.3364(3) 0.043(2) Uani 1 1 d . . .
C5B C 0.3024(10) 0.2730(7) 0.3745(3) 0.058(3) Uani 1 1 d . . .
H5B H 0.3325 0.2650 0.4019 0.070 Uiso 1 1 calc R . .
C6B C 0.1644(10) 0.2637(8) 0.3709(3) 0.054(3) Uani 1 1 d . . .
C7B C 0.1230(10) 0.2739(7) 0.3301(3) 0.055(3) Uani 1 1 d . . .
H7B H 0.0292 0.2671 0.3282 0.067 Uiso 1 1 calc R . .
C8B C 0.2142(9) 0.2936(7) 0.2925(3) 0.054(2) Uani 1 1 d . . .
H8B H 0.1826 0.3010 0.2654 0.065 Uiso 1 1 calc R . .
C9B C 0.8690(10) 0.3505(7) 0.1286(3) 0.052(2) Uani 1 1 d . . .
C10B C 0.7550(10) 0.3042(8) 0.1151(3) 0.059(3) Uani 1 1 d . . .
H10B H 0.6816 0.2791 0.1359 0.071 Uiso 1 1 calc R . .
C11B C 0.7526(12) 0.2964(9) 0.0709(4) 0.077(3) Uani 1 1 d . . .
H11B H 0.6775 0.2630 0.0622 0.093 Uiso 1 1 calc R . .
C12B C 0.8508(15) 0.3333(10) 0.0396(4) 0.086(4) Uani 1 1 d . . .
H12B H 0.8440 0.3275 0.0097 0.104 Uiso 1 1 calc R . .
C13B C 0.9642(13) 0.3810(9) 0.0524(3) 0.083(4) Uani 1 1 d . . .
H13B H 1.0350 0.4074 0.0310 0.099 Uiso 1 1 calc R . .
C14B C 0.9723(10) 0.3893(8) 0.0963(3) 0.068(3) Uani 1 1 d . . .
H14B H 1.0488 0.4217 0.1046 0.081 Uiso 1 1 calc R . .
C15B C 0.0991(12) 0.2478(9) 0.4486(3) 0.076(3) Uani 1 1 d . . .
H15D H 0.0166 0.2415 0.4704 0.114 Uiso 1 1 calc R . .
H15E H 0.1446 0.3118 0.4519 0.114 Uiso 1 1 calc R . .
H15F H 0.1605 0.1917 0.4527 0.114 Uiso 1 1 calc R . .
O4B O 0.7812(6) 0.3794(4) 0.35007(19) 0.0538(16) Uani 1 1 d D B .
C16B C 0.8330(11) 0.4548(8) 0.3759(3) 0.076(3) Uani 1 1 d D . .
H16C H 0.7980 0.5220 0.3683 0.091 Uiso 0.779(17) 1 calc PR B 1
H16D H 0.9335 0.4569 0.3689 0.091 Uiso 0.779(17) 1 calc PR B 1
H26C H 0.8664 0.5136 0.3568 0.091 Uiso 0.221(17) 1 d PR B 2
H26D H 0.9107 0.4263 0.3883 0.091 Uiso 0.221(17) 1 d PR B 2
C17B C 0.7909(12) 0.4324(12) 0.4242(3) 0.085(4) Uani 0.779(17) 1 d PDU B 1
H17C H 0.8249 0.4869 0.4407 0.102 Uiso 0.779(17) 1 calc PR B 1
H17D H 0.8340 0.3686 0.4321 0.102 Uiso 0.779(17) 1 calc PR B 1
C18B C 0.6354(13) 0.4232(19) 0.4375(5) 0.092(5) Uani 0.779(17) 1 d PDU B 1
H18D H 0.6133 0.4137 0.4693 0.138 Uiso 0.779(17) 1 calc PR B 1
H18E H 0.6023 0.3651 0.4235 0.138 Uiso 0.779(17) 1 calc PR B 1
H18F H 0.5919 0.4847 0.4284 0.138 Uiso 0.779(17) 1 calc PR B 1
C27B C 0.721(3) 0.499(3) 0.4083(11) 0.088(5) Uani 0.221(17) 1 d PDU B 2
H27C H 0.6460 0.5217 0.3928 0.106 Uiso 0.221(17) 1 calc PR B 2
H27D H 0.7565 0.5592 0.4209 0.106 Uiso 0.221(17) 1 calc PR B 2
C28B C 0.664(6) 0.424(6) 0.4455(13) 0.088(5) Uani 0.221(17) 1 d PDU B 2
H28D H 0.7389 0.3903 0.4569 0.132 Uiso 0.221(17) 1 calc PR B 2
H28E H 0.6072 0.3734 0.4343 0.132 Uiso 0.221(17) 1 calc PR B 2
H28F H 0.6080 0.4602 0.4689 0.132 Uiso 0.221(17) 1 calc PR B 2
N1B N 0.8836(7) 0.3589(6) 0.1729(3) 0.054(2) Uani 1 1 d D . .
H1B H 0.9674 0.3716 0.1767 0.065 Uiso 1 1 calc RD . .
N2B N 0.6599(7) 0.3382(6) 0.2108(2) 0.050(2) Uani 1 1 d . . .
N3B N 0.5872(7) 0.3357(5) 0.2543(2) 0.0437(18) Uani 1 1 d . B .
O1B O 0.5296(6) 0.3049(5) 0.34083(19) 0.0564(17) Uani 1 1 d . B .
O2B O 0.0629(7) 0.2452(6) 0.4055(2) 0.076(2) Uani 1 1 d . . .
O3B O 0.6180(6) 0.4983(5) 0.3080(2) 0.0552(17) Uani 1 1 d . B .
S1B S 0.8661(2) 0.36071(19) 0.25906(8) 0.0501(6) Uani 1 1 d . B .
V1B V 0.66945(16) 0.38378(12) 0.31071(5) 0.0463(4) Uani 1 1 d . . .
C1C C 0.6560(9) 1.0701(6) 0.2875(3) 0.048(2) Uani 1 1 d . . .
C2C C 0.9922(9) 1.1039(6) 0.2417(3) 0.052(2) Uani 1 1 d . . .
H2C H 1.0251 1.1099 0.2686 0.063 Uiso 1 1 calc R . .
C3C C 1.0871(9) 1.1169(6) 0.2026(3) 0.043(2) Uani 1 1 d . . .
C4C C 1.0479(9) 1.1248(6) 0.1611(3) 0.048(2) Uani 1 1 d . . .
C5C C 1.1401(11) 1.1448(8) 0.1229(4) 0.060(3) Uani 1 1 d . . .
H5C H 1.1099 1.1530 0.0955 0.072 Uiso 1 1 calc R . .
C6C C 1.2807(10) 1.1523(7) 0.1263(3) 0.055(2) Uani 1 1 d . . .
C7C C 1.3210(10) 1.1447(7) 0.1671(3) 0.057(3) Uani 1 1 d . . .
H7C H 1.4143 1.1532 0.1694 0.069 Uiso 1 1 calc R . .
C8C C 1.2290(9) 1.1252(6) 0.2042(3) 0.046(2) Uani 1 1 d . . .
H8C H 1.2603 1.1169 0.2313 0.055 Uiso 1 1 calc R . .
C9C C 0.5852(9) 1.0797(7) 0.3700(3) 0.052(2) Uani 1 1 d . . .
C10C C 0.7043(11) 1.1222(7) 0.3809(4) 0.065(3) Uani 1 1 d . . .
H10C H 0.7789 1.1385 0.3587 0.078 Uiso 1 1 calc R . .
C11C C 0.7124(12) 1.1406(9) 0.4248(4) 0.077(3) Uani 1 1 d . . .
H11C H 0.7904 1.1729 0.4321 0.093 Uiso 1 1 calc R . .
C12C C 0.6064(14) 1.1115(10) 0.4576(4) 0.087(4) Uani 1 1 d . . .
H12C H 0.6145 1.1204 0.4872 0.104 Uiso 1 1 calc R . .
C13C C 0.4901(14) 1.0700(10) 0.4470(4) 0.090(4) Uani 1 1 d . . .
H13C H 0.4166 1.0539 0.4696 0.108 Uiso 1 1 calc R . .
C14C C 0.4770(11) 1.0503(8) 0.4029(4) 0.070(3) Uani 1 1 d . . .
H14C H 0.3981 1.0185 0.3961 0.084 Uiso 1 1 calc R . .
C15C C 1.3427(13) 1.1654(11) 0.0481(4) 0.103(5) Uani 1 1 d . . .
H15G H 1.4223 1.1788 0.0257 0.155 Uiso 1 1 calc R . .
H15H H 1.2716 1.2149 0.0448 0.155 Uiso 1 1 calc R . .
H15I H 1.3081 1.0974 0.0448 0.155 Uiso 1 1 calc R . .
C16C C 0.6063(11) 0.9675(7) 0.1228(3) 0.076(3) Uani 1 1 d D . .
H16E H 0.5058 0.9675 0.1303 0.091 Uiso 1 1 calc R . .
H16F H 0.6395 0.8997 0.1302 0.091 Uiso 1 1 calc R . .
C17C C 0.6481(13) 0.9912(10) 0.0744(3) 0.107(5) Uani 1 1 d D . .
H17E H 0.6030 0.9426 0.0577 0.128 Uiso 1 1 calc R . .
H17F H 0.6157 1.0596 0.0676 0.128 Uiso 1 1 calc R . .
C18C C 0.8009(14) 0.9864(13) 0.0595(4) 0.130(6) Uani 1 1 d D . .
H18G H 0.8205 0.9938 0.0276 0.195 Uiso 1 1 calc R . .
H18H H 0.8354 0.9214 0.0687 0.195 Uiso 1 1 calc R . .
H18I H 0.8453 1.0411 0.0724 0.195 Uiso 1 1 calc R . .
N1C N 0.5651(8) 1.0649(6) 0.3259(3) 0.058(2) Uani 1 1 d D . .
H1C H 0.4812 1.0502 0.3229 0.070 Uiso 1 1 calc RD . .
N2C N 0.7869(7) 1.0827(5) 0.2863(3) 0.0483(19) Uani 1 1 d . . .
N3C N 0.8586(7) 1.0836(5) 0.2433(2) 0.0430(17) Uani 1 1 d . . .
O1C O 0.9141(6) 1.1153(5) 0.1568(2) 0.0569(17) Uani 1 1 d . . .
O2C O 1.3807(7) 1.1727(6) 0.0905(2) 0.085(2) Uani 1 1 d . . .
O3C O 0.8228(6) 0.9224(5) 0.1906(2) 0.0626(18) Uani 1 1 d . . .
O4C O 0.6627(6) 1.0420(5) 0.1476(2) 0.0540(17) Uani 1 1 d D . .
S1C S 0.5788(2) 1.06069(19) 0.23965(9) 0.0528(7) Uani 1 1 d . . .
V1C V 0.77403(15) 1.03747(12) 0.18740(5) 0.0492(4) Uani 1 1 d . . .
C1D C 0.1876(10) 0.8519(7) 0.2177(3) 0.050(2) Uani 1 1 d . . .
C2D C 0.4822(10) 0.8178(6) 0.2621(3) 0.053(2) Uani 1 1 d . . .
H2D H 0.5413 0.8135 0.2351 0.063 Uiso 1 1 calc R . .
C3D C 0.5414(9) 0.8030(6) 0.3016(3) 0.043(2) Uani 1 1 d . . .
C4D C 0.4621(8) 0.7951(6) 0.3424(3) 0.043(2) Uani 1 1 d . . .
C5D C 0.5184(9) 0.7737(7) 0.3807(3) 0.055(3) Uani 1 1 d . . .
H5D H 0.4617 0.7672 0.4082 0.066 Uiso 1 1 calc R . .
C6D C 0.6619(11) 0.7621(8) 0.3771(4) 0.060(3) Uani 1 1 d . . .
C7D C 0.7444(10) 0.7719(8) 0.3357(4) 0.067(3) Uani 1 1 d . . .
H7D H 0.8402 0.7651 0.3332 0.081 Uiso 1 1 calc R . .
C8D C 0.6844(9) 0.7916(7) 0.2983(3) 0.054(2) Uani 1 1 d . . .
H8D H 0.7401 0.7974 0.2705 0.064 Uiso 1 1 calc R . .
C9D C 0.1942(10) 0.8461(7) 0.1354(3) 0.052(2) Uani 1 1 d . . .
C10D C 0.3262(10) 0.8025(7) 0.1234(3) 0.055(3) Uani 1 1 d . . .
H10D H 0.3791 0.7804 0.1448 0.066 Uiso 1 1 calc R . .
C11D C 0.3736(10) 0.7939(8) 0.0787(4) 0.067(3) Uani 1 1 d . . .
H11D H 0.4611 0.7659 0.0698 0.080 Uiso 1 1 calc R . .
C12D C 0.2972(16) 0.8247(11) 0.0471(4) 0.093(4) Uani 1 1 d . . .
H12D H 0.3330 0.8178 0.0172 0.112 Uiso 1 1 calc R . .
C13D C 0.1686(13) 0.8656(10) 0.0590(4) 0.089(4) Uani 1 1 d . . .
H13D H 0.1150 0.8861 0.0376 0.107 Uiso 1 1 calc R . .
C14D C 0.1203(11) 0.8758(8) 0.1038(3) 0.066(3) Uani 1 1 d . . .
H14D H 0.0330 0.9043 0.1124 0.079 Uiso 1 1 calc R . .
C15D C 0.6533(14) 0.7397(11) 0.4555(4) 0.111(5) Uani 1 1 d . . .
H15J H 0.7154 0.7263 0.4764 0.166 Uiso 1 1 calc R . .
H15K H 0.5827 0.6874 0.4589 0.166 Uiso 1 1 calc R . .
H15L H 0.6109 0.8058 0.4607 0.166 Uiso 1 1 calc R . .
C16D C -0.0169(10) 0.9537(8) 0.3824(3) 0.074(3) Uani 1 1 d D . .
H16G H -0.1104 0.9528 0.3754 0.088 Uiso 1 1 calc R . .
H16H H 0.0220 1.0216 0.3745 0.088 Uiso 1 1 calc R . .
C17D C -0.0223(11) 0.9332(11) 0.4309(3) 0.112(5) Uani 1 1 d D . .
H17G H -0.0719 0.8691 0.4392 0.134 Uiso 1 1 calc R . .
H17H H -0.0747 0.9877 0.4469 0.134 Uiso 1 1 calc R . .
C18D C 0.1172(13) 0.9262(13) 0.4453(4) 0.136(6) Uani 1 1 d D . .
H18J H 0.1060 0.9086 0.4765 0.203 Uiso 1 1 calc R . .
H18K H 0.1639 0.9914 0.4397 0.203 Uiso 1 1 calc R . .
H18L H 0.1713 0.8742 0.4288 0.203 Uiso 1 1 calc R . .
N1D N 0.1341(7) 0.8567(6) 0.1800(2) 0.051(2) Uani 1 1 d D . .
H1D H 0.0462 0.8684 0.1838 0.061 Uiso 1 1 calc RD . .
N2D N 0.3190(8) 0.8380(6) 0.2182(2) 0.053(2) Uani 1 1 d . . .
N3D N 0.3514(7) 0.8370(5) 0.2607(2) 0.0466(18) Uani 1 1 d . . .
O1D O 0.3237(6) 0.8067(5) 0.3479(2) 0.0591(17) Uani 1 1 d . . .
O2D O 0.7285(7) 0.7391(6) 0.4118(2) 0.077(2) Uani 1 1 d . . .
O3D O 0.2647(6) 0.9995(5) 0.3148(2) 0.0596(18) Uani 1 1 d . . .
O4D O 0.0638(6) 0.8801(5) 0.3574(2) 0.0530(16) Uani 1 1 d D . .
S1D S 0.0667(2) 0.8611(2) 0.26595(8) 0.0532(7) Uani 1 1 d . . .
V1D V 0.21256(16) 0.88493(12) 0.31748(5) 0.0491(4) Uani 1 1 d . . .

loop_
_atom_site_aniso_label
_atom_site_aniso_U_11
_atom_site_aniso_U_22
_atom_site_aniso_U_33
_atom_site_aniso_U_23
_atom_site_aniso_U_13
_atom_site_aniso_U_12
C1A 0.052(6) 0.025(5) 0.050(6) -0.007(4) -0.007(4) -0.006(4)
C2A 0.044(5) 0.044(6) 0.052(6) -0.002(4) -0.003(4) 0.000(4)
C3A 0.040(5) 0.051(6) 0.040(6) -0.008(4) -0.007(4) 0.000(4)
C4A 0.053(6) 0.041(6) 0.063(7) 0.001(5) -0.017(5) -0.004(5)
C5A 0.041(5) 0.065(7) 0.047(6) 0.007(5) -0.003(4) 0.005(5)
C6A 0.064(7) 0.055(6) 0.046(6) -0.001(5) -0.012(5) 0.004(5)
C7A 0.042(6) 0.066(7) 0.056(7) -0.001(5) -0.006(5) -0.005(5)
C8A 0.038(5) 0.059(6) 0.043(6) -0.004(4) -0.001(4) -0.002(4)
C9A 0.051(6) 0.055(6) 0.044(6) 0.006(5) -0.019(5) -0.012(5)
C10A 0.051(6) 0.056(6) 0.078(8) -0.013(5) -0.018(5) -0.006(5)
C11A 0.062(7) 0.110(10) 0.061(8) -0.030(7) -0.003(6) -0.001(7)
C12A 0.105(11) 0.115(11) 0.043(8) -0.015(7) 0.005(7) -0.009(9)
C13A 0.090(10) 0.118(11) 0.062(9) -0.011(7) -0.030(7) 0.003(8)
C14A 0.063(7) 0.077(8) 0.073(8) -0.019(6) -0.015(6) 0.000(6)
C15A 0.074(8) 0.128(11) 0.054(8) 0.016(7) -0.020(6) 0.030(7)
O4A 0.037(4) 0.086(5) 0.062(5) 0.001(4) -0.001(3) 0.008(3)
C16A 0.049(6) 0.089(8) 0.078(8) -0.020(6) -0.003(5) 0.017(6)
C17A 0.045(8) 0.107(11) 0.078(9) -0.016(7) 0.007(6) -0.003(7)
C18A 0.053(8) 0.114(11) 0.085(9) -0.013(8) 0.000(7) -0.013(7)
C27A 0.050(10) 0.110(12) 0.080(10) -0.016(8) 0.005(8) -0.009(8)
C28A 0.051(10) 0.112(12) 0.082(10) -0.012(8) 0.007(8) -0.008(9)
N1A 0.045(4) 0.047(5) 0.062(6) -0.010(4) -0.018(4) 0.002(4)
N2A 0.045(5) 0.037(4) 0.060(6) -0.005(4) -0.002(4) 0.005(3)
N3A 0.034(4) 0.052(5) 0.051(5) 0.001(4) -0.003(3) -0.002(3)
O1A 0.033(3) 0.064(4) 0.065(4) 0.010(3) 0.000(3) 0.007(3)
O2A 0.054(4) 0.126(7) 0.047(5) 0.006(4) -0.019(4) 0.013(4)
O3A 0.057(4) 0.051(4) 0.070(5) -0.011(3) -0.009(3) -0.013(3)
S1A 0.0387(12) 0.0523(16) 0.0610(17) -0.0057(12) -0.0073(11) 0.0000(11)
V1A 0.0364(8) 0.0498(10) 0.0519(10) -0.0019(7) -0.0032(7) 0.0001(7)
C1B 0.046(5) 0.053(6) 0.055(6) -0.008(5) -0.012(5) -0.006(5)
C2B 0.038(5) 0.047(5) 0.051(6) 0.004(4) -0.006(4) -0.009(4)
C3B 0.040(5) 0.037(5) 0.053(6) -0.004(4) -0.008(4) -0.013(4)
C4B 0.027(4) 0.043(5) 0.060(6) 0.004(4) -0.009(4) -0.005(4)
C5B 0.056(6) 0.074(7) 0.043(6) 0.005(5) -0.006(5) -0.013(5)
C6B 0.032(5) 0.071(7) 0.056(7) 0.003(5) 0.002(5) 0.002(5)
C7B 0.036(5) 0.071(7) 0.061(7) -0.007(5) -0.008(5) -0.010(5)
C8B 0.041(5) 0.072(7) 0.052(6) 0.001(5) -0.014(5) 0.003(5)
C9B 0.058(6) 0.054(6) 0.044(6) -0.010(5) -0.009(5) 0.005(5)
C10B 0.048(6) 0.075(7) 0.053(7) -0.011(5) -0.002(5) -0.014(5)
C11B 0.071(8) 0.099(9) 0.064(8) -0.019(7) -0.014(6) 0.004(7)
C12B 0.095(10) 0.099(10) 0.065(9) -0.020(7) -0.009(8) 0.004(8)
C13B 0.087(8) 0.116(10) 0.040(7) -0.009(6) 0.007(6) -0.025(8)
C14B 0.052(6) 0.088(8) 0.058(7) -0.016(6) 0.008(5) -0.016(6)
C15B 0.057(7) 0.115(10) 0.051(7) 0.014(6) 0.004(6) -0.006(7)
O4B 0.049(4) 0.063(4) 0.051(4) -0.006(3) -0.010(3) -0.010(3)
C16B 0.063(7) 0.088(9) 0.081(9) -0.016(7) -0.022(6) -0.014(6)
C17B 0.082(8) 0.124(9) 0.053(8) -0.023(7) -0.019(6) -0.026(8)
C18B 0.086(8) 0.132(9) 0.059(8) -0.024(7) -0.013(7) -0.021(8)
C27B 0.081(10) 0.129(11) 0.058(9) -0.025(8) -0.020(8) -0.026(9)
C28B 0.083(10) 0.129(10) 0.057(9) -0.025(8) -0.018(8) -0.026(9)
N1B 0.037(4) 0.068(5) 0.055(6) 0.000(4) 0.003(4) -0.012(4)
N2B 0.042(4) 0.070(5) 0.036(5) 0.001(4) 0.000(3) -0.012(4)
N3B 0.044(4) 0.032(4) 0.056(5) 0.000(3) -0.011(4) -0.006(3)
O1B 0.042(4) 0.077(5) 0.053(4) 0.013(3) -0.016(3) -0.013(3)
O2B 0.050(4) 0.116(6) 0.058(5) 0.007(4) 0.002(4) -0.017(4)
O3B 0.053(4) 0.061(4) 0.054(4) -0.012(3) -0.011(3) 0.006(3)
S1B 0.0396(12) 0.0587(15) 0.0525(16) -0.0043(11) -0.0080(11) -0.0028(11)
V1B 0.0397(9) 0.0489(10) 0.0514(11) -0.0033(8) -0.0099(7) -0.0040(7)
C1C 0.047(5) 0.037(5) 0.057(6) -0.002(4) -0.001(5) 0.002(4)
C2C 0.042(5) 0.047(6) 0.072(7) -0.018(5) -0.022(5) 0.002(4)
C3C 0.039(5) 0.048(6) 0.041(6) -0.002(4) -0.006(4) 0.002(4)
C4C 0.052(6) 0.039(5) 0.053(6) -0.001(4) -0.008(5) -0.004(4)
C5C 0.053(6) 0.064(7) 0.065(7) -0.003(5) -0.015(5) 0.005(5)
C6C 0.059(6) 0.056(6) 0.045(6) 0.006(4) 0.001(5) -0.007(5)
C7C 0.043(5) 0.053(6) 0.076(8) 0.002(5) -0.009(5) -0.002(5)
C8C 0.047(5) 0.043(5) 0.049(6) -0.002(4) -0.009(5) -0.006(4)
C9C 0.044(5) 0.048(6) 0.065(7) -0.005(5) -0.004(5) 0.005(5)
C10C 0.061(7) 0.058(7) 0.074(8) 0.005(5) -0.010(6) 0.003(5)
C11C 0.072(8) 0.102(9) 0.060(8) -0.016(6) -0.013(6) -0.002(7)
C12C 0.082(9) 0.114(11) 0.066(9) -0.007(7) -0.017(7) 0.004(8)
C13C 0.097(10) 0.116(11) 0.048(8) -0.009(7) 0.018(7) -0.009(8)
C14C 0.050(6) 0.084(8) 0.072(8) 0.004(6) -0.001(6) -0.010(6)
C15C 0.065(8) 0.180(14) 0.058(9) 0.026(8) 0.006(6) -0.003(9)
C16C 0.081(8) 0.073(8) 0.082(9) -0.013(6) -0.034(7) -0.023(6)
C17C 0.115(12) 0.122(12) 0.091(11) -0.029(9) -0.038(9) -0.020(10)
C18C 0.115(13) 0.190(17) 0.082(11) -0.018(10) -0.007(10) 0.013(13)
N1C 0.045(4) 0.060(5) 0.066(6) -0.007(4) 0.004(4) -0.003(4)
N2C 0.038(4) 0.046(5) 0.060(5) -0.002(4) -0.004(4) -0.006(3)
N3C 0.035(4) 0.044(4) 0.048(5) 0.002(3) 0.000(3) -0.001(3)
O1C 0.036(3) 0.075(5) 0.062(5) 0.010(3) -0.016(3) -0.015(3)
O2C 0.049(4) 0.138(7) 0.061(5) 0.015(5) 0.005(4) -0.009(4)
O3C 0.058(4) 0.056(4) 0.073(5) -0.017(3) -0.007(3) 0.003(3)
O4C 0.041(3) 0.071(5) 0.052(4) -0.004(3) -0.013(3) -0.004(3)
S1C 0.0386(12) 0.0564(17) 0.0640(18) -0.0053(12) -0.0099(11) -0.0002(11)
V1C 0.0390(8) 0.0511(10) 0.0579(11) -0.0032(8) -0.0084(8) -0.0052(8)
C1D 0.059(6) 0.045(6) 0.048(6) 0.001(4) -0.011(5) 0.010(5)
C2D 0.058(6) 0.041(5) 0.056(6) 0.001(4) -0.002(5) -0.014(5)
C3D 0.043(5) 0.041(5) 0.046(6) -0.010(4) -0.006(4) 0.000(4)
C4D 0.037(5) 0.036(5) 0.056(6) -0.005(4) -0.003(4) 0.001(4)
C5D 0.044(5) 0.070(7) 0.051(6) -0.008(5) -0.005(5) 0.002(5)
C6D 0.053(6) 0.070(7) 0.060(7) 0.002(5) -0.018(6) -0.003(6)
C7D 0.043(6) 0.092(9) 0.065(8) -0.014(6) -0.003(6) 0.007(6)
C8D 0.040(5) 0.063(7) 0.056(7) -0.012(5) 0.002(5) 0.002(5)
C9D 0.058(6) 0.055(6) 0.046(6) -0.007(5) -0.016(5) -0.001(5)
C10D 0.052(6) 0.066(7) 0.044(6) -0.007(5) 0.003(5) -0.012(5)
C11D 0.045(6) 0.080(8) 0.075(8) -0.012(6) -0.006(6) -0.002(5)
C12D 0.088(10) 0.135(12) 0.057(8) -0.023(8) -0.004(8) -0.029(9)
C13D 0.070(8) 0.118(11) 0.080(10) 0.001(7) -0.017(7) -0.019(8)
C14D 0.063(7) 0.086(8) 0.049(7) 0.005(5) -0.007(5) -0.003(6)
C15D 0.070(8) 0.216(17) 0.041(8) -0.002(8) 0.005(6) -0.002(10)
C16D 0.063(7) 0.084(8) 0.070(8) -0.008(6) 0.003(6) 0.005(6)
C17D 0.075(8) 0.172(14) 0.082(10) -0.037(9) 0.011(7) 0.015(9)
C18D 0.106(12) 0.232(19) 0.070(10) -0.013(10) -0.016(9) -0.031(13)
N1D 0.041(4) 0.068(5) 0.047(5) -0.007(4) -0.014(4) 0.006(4)
N2D 0.047(5) 0.070(6) 0.043(5) 0.003(4) -0.006(4) 0.001(4)
N3D 0.035(4) 0.060(5) 0.045(5) -0.005(4) -0.003(3) 0.001(3)
O1D 0.036(3) 0.086(5) 0.053(4) 0.007(3) -0.002(3) 0.004(3)
O2D 0.055(4) 0.119(6) 0.061(5) 0.005(4) -0.021(4) 0.005(4)
O3D 0.054(4) 0.054(4) 0.070(5) -0.013(3) -0.004(3) -0.003(3)
O4D 0.036(3) 0.062(4) 0.059(4) -0.004(3) 0.000(3) 0.009(3)
S1D 0.0409(13) 0.0597(17) 0.0589(17) -0.0041(12) -0.0069(11) 0.0000(12)
V1D 0.0389(9) 0.0516(10) 0.0558(11) -0.0053(8) -0.0034(7) 0.0004(8)

loop_
_atom_type_symbol
_atom_type_description
_atom_type_scat_dispersion_real
_atom_type_scat_dispersion_imag
_atom_type_scat_source
C C 0.0033 0.0016 'International Tables Vol C Tables 4.2.6.8 and 6.1.1.4'
H H 0.0000 0.0000 'International Tables Vol C Tables 4.2.6.8 and 6.1.1.4'
N N 0.0061 0.0033 'International Tables Vol C Tables 4.2.6.8 and 6.1.1.4'
O O 0.0106 0.0060 'International Tables Vol C Tables 4.2.6.8 and 6.1.1.4'
S S 0.1246 0.1234 'International Tables Vol C Tables 4.2.6.8 and 6.1.1.4'
V V 0.3005 0.5294 'International Tables Vol C Tables 4.2.6.8 and 6.1.1.4'

loop_
_geom_angle_atom_site_label_1
_geom_angle_atom_site_label_2
_geom_angle_atom_site_label_3
_geom_angle
N2A C1A N1A 122.7(9)
N2A C1A S1A 124.0(8)
N1A C1A S1A 113.3(7)
N3A C2A C3A 126.4(9)
N3A C2A H2A 116.8
C3A C2A H2A 116.8
C4A C3A C2A 122.1(8)
C4A C3A C8A 116.7(8)
C2A C3A C8A 121.1(8)
O1A C4A C5A 118.3(9)
O1A C4A C3A 119.6(8)
C5A C4A C3A 122.1(9)
C6A C5A C4A 118.6(9)
C6A C5A H5A 120.7
C4A C5A H5A 120.7
O2A C6A C5A 123.0(9)
O2A C6A C7A 115.8(9)
C5A C6A C7A 121.2(10)
C8A C7A C6A 120.8(10)
C8A C7A H7A 119.6
C6A C7A H7A 119.6
C7A C8A C3A 120.5(9)
C7A C8A H8A 119.7
C3A C8A H8A 119.7
C14A C9A C10A 118.3(10)
C14A C9A N1A 117.4(9)
C10A C9A N1A 124.2(9)
C9A C10A C11A 118.9(10)
C9A C10A H10A 120.5
C11A C10A H10A 120.5
C12A C11A C10A 121.6(11)
C12A C11A H11A 119.2
C10A C11A H11A 119.2
C11A C12A C13A 120.4(11)
C11A C12A H12A 119.8
C13A C12A H12A 119.8
C14A C13A C12A 117.7(12)
C14A C13A H13A 121.2
C12A C13A H13A 121.2
C13A C14A C9A 123.1(11)
C13A C14A H14A 118.5
C9A C14A H14A 118.5
O2A C15A H15A 109.5
O2A C15A H15B 109.5
H15A C15A H15B 109.5
O2A C15A H15C 109.5
H15A C15A H15C 109.5
H15B C15A H15C 109.5
C16A O4A V1A 133.4(6)
O4A C16A C27A 112.0(10)
O4A C16A C17A 111.1(8)
O4A C16A H16A 109.4
C17A C16A H16A 109.4
O4A C16A H16B 109.4
C17A C16A H16B 109.4
H16A C16A H16B 108.0
O4A C16A H26A 109.3
C27A C16A H26A 109.8
O4A C16A H26B 109.0
C27A C16A H26B 108.7
H26A C16A H26B 107.9
C16A C17A C18A 110.5(8)
C16A C17A H17A 109.6
C18A C17A H17A 109.6
C16A C17A H17B 109.6
C18A C17A H17B 109.6
H17A C17A H17B 108.1
C16A C27A C28A 110.5(12)
C16A C27A H27A 109.5
C28A C27A H27A 109.5
C16A C27A H27B 109.5
C28A C27A H27B 109.5
H27A C27A H27B 108.1
C27A C28A H28A 109.5
C27A C28A H28B 109.5
H28A C28A H28B 109.5
C27A C28A H28C 109.5
H28A C28A H28C 109.5
H28B C28A H28C 109.5
C1A N1A C9A 128.9(8)
C1A N1A H1A 115.6
C9A N1A H1A 115.6
C1A N2A N3A 111.4(7)
C2A N3A N2A 113.0(7)
C2A N3A V1A 122.2(6)
N2A N3A V1A 124.1(5)
C4A O1A V1A 133.2(6)
C6A O2A C15A 119.0(8)
C1A S1A V1A 100.0(3)
O3A V1A O4A 105.6(3)
O3A V1A O1A 109.2(3)
O4A V1A O1A 98.5(3)
O3A V1A N3A 95.8(3)
O4A V1A N3A 156.4(3)
O1A V1A N3A 83.6(3)
O3A V1A S1A 109.4(2)
O4A V1A S1A 86.1(2)
O1A V1A S1A 138.3(2)
N3A V1A S1A 77.3(2)
N2B C1B N1B 121.5(9)
N2B C1B S1B 123.0(8)
N1B C1B S1B 115.5(7)
N3B C2B C3B 123.6(8)
N3B C2B H2B 118.2
C3B C2B H2B 118.2
C4B C3B C8B 116.1(8)
C4B C3B C2B 123.0(8)
C8B C3B C2B 120.9(9)
O1B C4B C5B 116.8(8)
O1B C4B C3B 119.3(8)
C5B C4B C3B 123.9(8)
C4B C5B C6B 117.8(9)
C4B C5B H5B 121.1
C6B C5B H5B 121.1
O2B C6B C7B 115.8(9)
O2B C6B C5B 124.2(10)
C7B C6B C5B 120.0(9)
C8B C7B C6B 122.0(9)
C8B C7B H7B 119.0
C6B C7B H7B 119.0
C7B C8B C3B 120.2(9)
C7B C8B H8B 119.9
C3B C8B H8B 119.9
C14B C9B N1B 118.7(8)
C14B C9B C10B 118.1(9)
N1B C9B C10B 123.2(9)
C11B C10B C9B 118.8(10)
C11B C10B H10B 120.6
C9B C10B H10B 120.6
C12B C11B C10B 123.7(11)
C12B C11B H11B 118.2
C10B C11B H11B 118.2
C11B C12B C13B 118.4(11)
C11B C12B H12B 120.8
C13B C12B H12B 120.8
C14B C13B C12B 120.1(11)
C14B C13B H13B 119.9
C12B C13B H13B 119.9
C13B C14B C9B 120.9(10)
C13B C14B H14B 119.6
C9B C14B H14B 119.6
O2B C15B H15D 109.5
O2B C15B H15E 109.5
H15D C15B H15E 109.5
O2B C15B H15F 109.5
H15D C15B H15F 109.5
H15E C15B H15F 109.5
C16B O4B V1B 133.7(7)
O4B C16B C27B 111.6(11)
O4B C16B C17B 111.4(7)
O4B C16B H16C 109.3
C17B C16B H16C 109.3
O4B C16B H16D 109.3
C17B C16B H16D 109.3
H16C C16B H16D 108.0
O4B C16B H26C 109.3
C27B C16B H26C 103.1
O4B C16B H26D 109.0
C27B C16B H26D 115.5
H26C C16B H26D 108.0
C16B C17B C18B 112.8(9)
C16B C17B H17C 109.0
C18B C17B H17C 109.0
C16B C17B H17D 109.0
C18B C17B H17D 109.0
H17C C17B H17D 107.8
C16B C27B C28B 113.0(14)
C16B C27B H27C 109.0
C28B C27B H27C 109.0
C16B C27B H27D 109.0
C28B C27B H27D 109.0
H27C C27B H27D 107.8
C27B C28B H28D 109.5
C27B C28B H28E 109.5
H28D C28B H28E 109.5
C27B C28B H28F 109.5
H28D C28B H28F 109.5
H28E C28B H28F 109.5
C1B N1B C9B 132.9(8)
C1B N1B H1B 113.6
C9B N1B H1B 113.6
C1B N2B N3B 110.8(7)
C2B N3B N2B 110.7(7)
C2B N3B V1B 123.8(6)
N2B N3B V1B 124.6(5)
C4B O1B V1B 132.4(6)
C6B O2B C15B 117.2(8)
C1B S1B V1B 100.8(3)
O3B V1B O4B 106.5(3)
O3B V1B O1B 109.0(3)
O4B V1B O1B 98.6(3)
O3B V1B N3B 95.4(3)
O4B V1B N3B 155.8(3)
O1B V1B N3B 83.2(3)
O3B V1B S1B 110.1(2)
O4B V1B S1B 85.6(2)
O1B V1B S1B 137.6(2)
N3B V1B S1B 77.3(2)
N2C C1C N1C 122.9(9)
N2C C1C S1C 123.1(8)
N1C C1C S1C 114.0(7)
N3C C2C C3C 124.5(9)
N3C C2C H2C 117.8
C3C C2C H2C 117.8
C4C C3C C2C 123.0(8)
C4C C3C C8C 116.7(8)
C2C C3C C8C 120.3(8)
O1C C4C C5C 116.8(9)
O1C C4C C3C 120.2(8)
C5C C4C C3C 123.0(9)
C4C C5C C6C 118.0(10)
C4C C5C H5C 121.0
C6C C5C H5C 121.0
O2C C6C C7C 117.5(9)
O2C C6C C5C 122.8(10)
C7C C6C C5C 119.6(9)
C8C C7C C6C 121.4(9)
C8C C7C H7C 119.3
C6C C7C H7C 119.3
C7C C8C C3C 121.2(9)
C7C C8C H8C 119.4
C3C C8C H8C 119.4
C10C C9C C14C 120.5(10)
C10C C9C N1C 123.2(9)
C14C C9C N1C 116.3(9)
C9C C10C C11C 119.7(10)
C9C C10C H10C 120.1
C11C C10C H10C 120.1
C12C C11C C10C 120.2(11)
C12C C11C H11C 119.9
C10C C11C H11C 119.9
C13C C12C C11C 120.0(12)
C13C C12C H12C 120.0
C11C C12C H12C 120.0
C12C C13C C14C 121.7(11)
C12C C13C H13C 119.2
C14C C13C H13C 119.2
C9C C14C C13C 117.7(10)
C9C C14C H14C 121.1
C13C C14C H14C 121.1
O2C C15C H15G 109.5
O2C C15C H15H 109.5
H15G C15C H15H 109.5
O2C C15C H15I 109.5
H15G C15C H15I 109.5
H15H C15C H15I 109.5
O4C C16C C17C 109.7(7)
O4C C16C H16E 109.7
C17C C16C H16E 109.7
O4C C16C H16F 109.7
C17C C16C H16F 109.7
H16E C16C H16F 108.2
C18C C17C C16C 113.4(9)
C18C C17C H17E 108.9
C16C C17C H17E 108.9
C18C C17C H17F 108.9
C16C C17C H17F 108.9
H17E C17C H17F 107.7
C17C C18C H18G 109.5
C17C C18C H18H 109.5
H18G C18C H18H 109.5
C17C C18C H18I 109.5
H18G C18C H18I 109.5
H18H C18C H18I 109.5
C1C N1C C9C 130.5(8)
C1C N1C H1C 114.8
C9C N1C H1C 114.8
C1C N2C N3C 112.2(8)
C2C N3C N2C 112.2(7)
C2C N3C V1C 122.8(6)
N2C N3C V1C 124.4(5)
C4C O1C V1C 131.9(6)
C6C O2C C15C 117.2(8)
C16C O4C V1C 134.4(7)
C1C S1C V1C 99.8(3)
O3C V1C O4C 106.3(3)
O3C V1C O1C 109.6(3)
O4C V1C O1C 97.9(3)
O3C V1C N3C 94.7(3)
O4C V1C N3C 156.9(3)
O1C V1C N3C 83.5(3)
O3C V1C S1C 108.9(3)
O4C V1C S1C 86.6(2)
O1C V1C S1C 138.1(2)
N3C V1C S1C 77.46(19)
N2D C1D N1D 122.4(9)
N2D C1D S1D 122.8(8)
N1D C1D S1D 114.8(7)
N3D C2D C3D 125.3(9)
N3D C2D H2D 117.3
C3D C2D H2D 117.3
C4D C3D C8D 118.7(9)
C4D C3D C2D 122.0(8)
C8D C3D C2D 119.3(9)
O1D C4D C3D 121.6(9)
O1D C4D C5D 116.1(8)
C3D C4D C5D 122.3(8)
C4D C5D C6D 118.8(9)
C4D C5D H5D 120.6
C6D C5D H5D 120.6
O2D C6D C7D 116.2(10)
O2D C6D C5D 124.2(10)
C7D C6D C5D 119.6(10)
C8D C7D C6D 120.0(10)
C8D C7D H7D 120.0
C6D C7D H7D 120.0
C7D C8D C3D 120.7(9)
C7D C8D H8D 119.7
C3D C8D H8D 119.7
C14D C9D N1D 118.1(9)
C14D C9D C10D 119.9(9)
N1D C9D C10D 122.0(9)
C11D C10D C9D 117.0(10)
C11D C10D H10D 121.5
C9D C10D H10D 121.5
C12D C11D C10D 122.3(11)
C12D C11D H11D 118.8
C10D C11D H11D 118.8
C11D C12D C13D 120.4(11)
C11D C12D H12D 119.8
C13D C12D H12D 119.8
C12D C13D C14D 117.9(12)
C12D C13D H13D 121.1
C14D C13D H13D 121.1
C9D C14D C13D 122.6(11)
C9D C14D H14D 118.7
C13D C14D H14D 118.7
O2D C15D H15J 109.5
O2D C15D H15K 109.5
H15J C15D H15K 109.5
O2D C15D H15L 109.5
H15J C15D H15L 109.5
H15K C15D H15L 109.5
O4D C16D C17D 111.4(8)
O4D C16D H16G 109.3
C17D C16D H16G 109.3
O4D C16D H16H 109.3
C17D C16D H16H 109.3
H16G C16D H16H 108.0
C16D C17D C18D 114.0(9)
C16D C17D H17G 108.7
C18D C17D H17G 108.7
C16D C17D H17H 108.7
C18D C17D H17H 108.7
H17G C17D H17H 107.6
C17D C18D H18J 109.5
C17D C18D H18K 109.5
H18J C18D H18K 109.5
C17D C18D H18L 109.5
H18J C18D H18L 109.5
H18K C18D H18L 109.5
C1D N1D C9D 132.0(8)
C1D N1D H1D 114.0
C9D N1D H1D 114.0
C1D N2D N3D 112.5(8)
C2D N3D N2D 113.4(7)
C2D N3D V1D 122.1(6)
N2D N3D V1D 123.8(5)
C4D O1D V1D 131.7(6)
C6D O2D C15D 119.1(9)
C16D O4D V1D 134.7(6)
C1D S1D V1D 100.4(3)
O3D V1D O4D 106.2(3)
O3D V1D O1D 108.9(3)
O4D V1D O1D 97.7(3)
O3D V1D N3D 95.7(3)
O4D V1D N3D 156.2(3)
O1D V1D N3D 83.6(3)
O3D V1D S1D 110.1(3)
O4D V1D S1D 86.3(2)
O1D V1D S1D 137.9(2)
N3D V1D S1D 77.3(2)

loop_
_geom_bond_atom_site_label_1
_geom_bond_atom_site_label_2
_geom_bond_distance
C1A N2A 1.277(10)
C1A N1A 1.364(11)
C1A S1A 1.747(9)
C2A N3A 1.292(11)
C2A C3A 1.401(11)
C2A H2A 0.9300
C3A C4A 1.396(12)
C3A C8A 1.431(11)
C4A O1A 1.331(10)
C4A C5A 1.384(12)
C5A C6A 1.367(13)
C5A H5A 0.9300
C6A O2A 1.352(11)
C6A C7A 1.378(13)
C7A C8A 1.349(12)
C7A H7A 0.9300
C8A H8A 0.9300
C9A C14A 1.375(13)
C9A C10A 1.378(12)
C9A N1A 1.380(11)
C10A C11A 1.390(14)
C10A H10A 0.9300
C11A C12A 1.337(17)
C11A H11A 0.9300
C12A C13A 1.392(17)
C12A H12A 0.9300
C13A C14A 1.361(15)
C13A H13A 0.9300
C14A H14A 0.9300
C15A O2A 1.380(11)
C15A H15A 0.9600
C15A H15B 0.9600
C15A H15C 0.9600
O4A C16A 1.414(7)
O4A V1A 1.757(6)
C16A C27A 1.480(12)
C16A C17A 1.487(8)
C16A H16A 0.9700
C16A H16B 0.9700
C16A H26A 0.9688
C16A H26B 0.9690
C17A C18A 1.524(9)
C17A H17A 0.9700
C17A H17B 0.9700
C18A H18A 0.9600
C18A H18B 0.9600
C18A H18C 0.9600
C27A C28A 1.530(13)
C27A H27A 0.9700
C27A H27B 0.9700
C28A H28A 0.9600
C28A H28B 0.9600
C28A H28C 0.9600
N1A H1A 0.8600
N2A N3A 1.396(10)
N3A V1A 2.121(7)
O1A V1A 1.826(6)
O3A V1A 1.582(6)
S1A V1A 2.305(3)
C1B N2B 1.321(10)
C1B N1B 1.330(11)
C1B S1B 1.737(9)
C2B N3B 1.305(10)
C2B C3B 1.432(11)
C2B H2B 0.9300
C3B C4B 1.389(12)
C3B C8B 1.406(11)
C4B O1B 1.355(9)
C4B C5B 1.369(12)
C5B C6B 1.374(12)
C5B H5B 0.9300
C6B O2B 1.342(11)
C6B C7B 1.369(13)
C7B C8B 1.351(13)
C7B H7B 0.9300
C8B H8B 0.9300
C9B C14B 1.375(13)
C9B N1B 1.387(11)
C9B C10B 1.391(12)
C10B C11B 1.355(13)
C10B H10B 0.9300
C11B C12B 1.318(16)
C11B H11B 0.9300
C12B C13B 1.384(16)
C12B H12B 0.9300
C13B C14B 1.359(13)
C13B H13B 0.9300
C14B H14B 0.9300
C15B O2B 1.412(11)
C15B H15D 0.9600
C15B H15E 0.9600
C15B H15F 0.9600
O4B C16B 1.418(7)
O4B V1B 1.743(6)
C16B C27B 1.481(12)
C16B C17B 1.483(8)
C16B H16C 0.9700
C16B H16D 0.9700
C16B H26C 0.9689
C16B H26D 0.9688
C17B C18B 1.511(9)
C17B H17C 0.9700
C17B H17D 0.9700
C18B H18D 0.9600
C18B H18E 0.9600
C18B H18F 0.9600
C27B C28B 1.511(14)
C27B H27C 0.9700
C27B H27D 0.9700
C28B H28D 0.9600
C28B H28E 0.9600
C28B H28F 0.9600
N1B H1B 0.8600
N2B N3B 1.398(9)
N3B V1B 2.121(7)
O1B V1B 1.817(6)
O3B V1B 1.574(6)
S1B V1B 2.304(3)
C1C N2C 1.282(10)
C1C N1C 1.350(11)
C1C S1C 1.752(10)
C2C N3C 1.323(10)
C2C C3C 1.394(12)
C2C H2C 0.9300
C3C C4C 1.378(12)
C3C C8C 1.397(11)
C4C O1C 1.339(10)
C4C C5C 1.371(13)
C5C C6C 1.395(14)
C5C H5C 0.9300
C6C O2C 1.360(11)
C6C C7C 1.364(13)
C7C C8C 1.342(12)
C7C H7C 0.9300
C8C H8C 0.9300
C9C C10C 1.379(12)
C9C C14C 1.380(13)
C9C N1C 1.409(11)
C10C C11C 1.380(13)
C10C H10C 0.9300
C11C C12C 1.362(16)
C11C H11C 0.9300
C12C C13C 1.346(16)
C12C H12C 0.9300
C13C C14C 1.400(14)
C13C H13C 0.9300
C14C H14C 0.9300
C15C O2C 1.406(13)
C15C H15G 0.9600
C15C H15H 0.9600
C15C H15I 0.9600
C16C O4C 1.411(7)
C16C C17C 1.489(8)
C16C H16E 0.9700
C16C H16F 0.9700
C17C C18C 1.489(9)
C17C H17E 0.9700
C17C H17F 0.9700
C18C H18G 0.9600
C18C H18H 0.9600
C18C H18I 0.9600
N1C H1C 0.8600
N2C N3C 1.381(9)
N3C V1C 2.111(7)
O1C V1C 1.816(6)
O3C V1C 1.573(6)
O4C V1C 1.751(6)
S1C V1C 2.305(3)
C1D N2D 1.297(11)
C1D N1D 1.333(11)
C1D S1D 1.739(9)
C2D N3D 1.306(11)
C2D C3D 1.422(12)
C2D H2D 0.9300
C3D C4D 1.358(12)
C3D C8D 1.390(12)
C4D O1D 1.342(10)
C4D C5D 1.385(12)
C5D C6D 1.395(13)
C5D H5D 0.9300
C6D O2D 1.350(12)
C6D C7D 1.385(14)
C7D C8D 1.380(13)
C7D H7D 0.9300
C8D H8D 0.9300
C9D C14D 1.338(13)
C9D N1D 1.401(11)
C9D C10D 1.404(13)
C10D C11D 1.374(13)
C10D H10D 0.9300
C11D C12D 1.358(16)
C11D H11D 0.9300
C12D C13D 1.361(18)
C12D H12D 0.9300
C13D C14D 1.382(14)
C13D H13D 0.9300
C14D H14D 0.9300
C15D O2D 1.413(12)
C15D H15J 0.9600
C15D H15K 0.9600
C15D H15L 0.9600
C16D O4D 1.403(7)
C16D C17D 1.486(8)
C16D H16G 0.9700
C16D H16H 0.9700
C17D C18D 1.496(9)
C17D H17G 0.9700
C17D H17H 0.9700
C18D H18J 0.9600
C18D H18K 0.9600
C18D H18L 0.9600
N1D H1D 0.8600
N2D N3D 1.381(9)
N3D V1D 2.129(7)
O1D V1D 1.824(7)
O3D V1D 1.569(6)
O4D V1D 1.738(6)
S1D V1D 2.308(3)
